data_7004195
loop_
_publ_author_name
'Hameau, Aur\'elien'
'Guyon, Fabrice'
'Knorr, Michael'
'D\"aschlein, Christian'
'Strohmann, Carsten'
'Avarvari, Narcis'

_publ_section_title
;
 Synthesis and reactivity of silylated tetrathiafulvalenes
;
_journal_issue 36
_journal_name_full 'Dalton Transactions'
_journal_page_first 4866
_journal_page_last 4876
_journal_paper_doi 10.1039/b803947j
_journal_year 2008
_chemical_formula_moiety C42H32S4Si2
_chemical_formula_sum 'C42 H32 S4 Si2'
_chemical_formula_weight 721.10
_chemical_name_common trans-Ph2TTF(SiPh2H)2
_chemical_name_systematic
;
?
;
_space_group_IT_number 14
_symmetry_cell_setting monoclinic
_symmetry_space_group_name_Hall '-P 2ybc'
_symmetry_space_group_name_H-M 'P 1 21/c 1'
_atom_sites_solution_hydrogens geom
_atom_sites_solution_primary direct
_atom_sites_solution_secondary difmap
_audit_creation_method SHELXL-97
_cell_angle_alpha 90.00(2)
_cell_angle_beta 112.20(2)
_cell_angle_gamma 90.00(2)
_cell_formula_units_Z 2
_cell_length_a 17.299(4)
_cell_length_b 5.9428(11)
_cell_length_c 19.486(4)
_cell_measurement_reflns_used 1864
_cell_measurement_temperature 293(2)
_cell_measurement_theta_max 20.75
_cell_measurement_theta_min 2.15
_cell_volume 1854.7(7)
_computing_cell_refinement 'SELECT, CELL [STOE-IPDS]'
_computing_data_collection 'EXPOSE [STOE-IPDS]'
_computing_data_reduction 'INTEGRATE [STOE-IPDS]'
_computing_structure_refinement 'SHELXL-97 (Sheldrick, 1997)'
_computing_structure_solution 'SHELXS-97 (Sheldrick, 1990)'
_diffrn_ambient_temperature 293(2)
_diffrn_detector_area_resol_mean 6.6
_diffrn_measured_fraction_theta_full 0.984
_diffrn_measured_fraction_theta_max 0.984
_diffrn_measurement_device_type STOE-IPDS
_diffrn_measurement_method 'Oscillation, Phi. incr. = 1.2'
_diffrn_radiation_monochromator graphite
_diffrn_radiation_source 'fine-focus sealed tube'
_diffrn_radiation_type MoK\a
_diffrn_radiation_wavelength 0.71073
_diffrn_reflns_av_R_equivalents 0.4432
_diffrn_reflns_av_sigmaI/netI 0.4762
_diffrn_reflns_limit_h_max 21
_diffrn_reflns_limit_h_min -21
_diffrn_reflns_limit_k_max 7
_diffrn_reflns_limit_k_min -7
_diffrn_reflns_limit_l_max 24
_diffrn_reflns_limit_l_min -23
_diffrn_reflns_number 17393
_diffrn_reflns_theta_full 26.04
_diffrn_reflns_theta_max 26.04
_diffrn_reflns_theta_min 2.13
_exptl_absorpt_coefficient_mu 0.351
_exptl_absorpt_correction_T_max 0.9585
_exptl_absorpt_correction_T_min 0.9133
_exptl_absorpt_correction_type multi-scan
_exptl_absorpt_process_details
;
wingx software, R. H. Blessing, Acta Cryst. 1995, A51, 33-38
;
_exptl_crystal_colour orange
_exptl_crystal_density_diffrn 1.291
_exptl_crystal_density_meas ?
_exptl_crystal_density_method .
_exptl_crystal_description needle
_exptl_crystal_F_000 752
_exptl_crystal_size_max 0.5
_exptl_crystal_size_mid 0.1
_exptl_crystal_size_min 0.06
_refine_diff_density_max 0.194
_refine_diff_density_min -0.181
_refine_diff_density_rms 0.045
_refine_ls_extinction_method none
_refine_ls_goodness_of_fit_ref 0.615
_refine_ls_hydrogen_treatment mixed
_refine_ls_matrix_type full
_refine_ls_number_parameters 221
_refine_ls_number_reflns 3612
_refine_ls_number_restraints 0
_refine_ls_restrained_S_all 0.615
_refine_ls_R_factor_all 0.2775
_refine_ls_R_factor_gt 0.0511
_refine_ls_shift/su_max 0.000
_refine_ls_shift/su_mean 0.000
_refine_ls_structure_factor_coef Fsqd
_refine_ls_weighting_details 'calc w=1/[\s^2^(Fo^2^)+(0.0000P)^2^+0.0000P] where P=(Fo^2^+2Fc^2^)/3'
_refine_ls_weighting_scheme calc
_refine_ls_wR_factor_gt 0.0696
_refine_ls_wR_factor_ref 0.1333
_reflns_number_gt 798
_reflns_number_total 3612
_reflns_threshold_expression >2sigma(I)
_cod_data_source_file b803947j.txt
_cod_data_source_block 7
_cod_original_sg_symbol_H-M P21/c
_cod_database_code 7004195

loop_
_symmetry_equiv_pos_as_xyz
'x, y, z'
'-x, y+1/2, -z+1/2'
'-x, -y, -z'
'x, -y-1/2, z-1/2'

loop_
_atom_site_label
_atom_site_type_symbol
_atom_site_fract_x
_atom_site_fract_y
_atom_site_fract_z
_atom_site_U_iso_or_equiv
_atom_site_adp_type
_atom_site_occupancy
_atom_site_symmetry_multiplicity
_atom_site_calc_flag
_atom_site_refinement_flags
_atom_site_disorder_assembly
_atom_site_disorder_group
S1 S 0.50035(12) 0.7333(4) 0.42274(10) 0.0629(7) Uani 1 1 d . . .
Si1 Si 0.22260(13) 0.6610(4) 0.34933(11) 0.0492(7) Uani 1 1 d . . .
S2 S 0.36554(12) 0.9362(4) 0.45924(11) 0.0662(7) Uani 1 1 d . . .
H1 H 0.214(3) 0.428(9) 0.338(2) 0.025(14) Uiso 1 1 d . . .
C15 C 0.1863(5) 1.0262(14) 0.2457(4) 0.055(2) Uani 1 1 d . . .
H15 H 0.2416 1.0695 0.2701 0.066 Uiso 1 1 calc R . .
C3 C 0.3972(4) 0.6502(12) 0.3685(3) 0.044(2) Uani 1 1 d . . .
C1 C 0.4732(4) 0.9321(13) 0.4755(3) 0.053(2) Uani 1 1 d . . .
C4 C 0.3889(4) 0.4917(12) 0.3083(4) 0.044(2) Uani 1 1 d . . .
C16 C 0.1866(4) 0.7171(15) 0.4264(3) 0.0456(19) Uani 1 1 d . . .
C2 C 0.3353(4) 0.7446(13) 0.3858(3) 0.047(2) Uani 1 1 d . . .
C10 C 0.1579(4) 0.8287(14) 0.2676(3) 0.047(2) Uani 1 1 d . . .
C6 C 0.3306(5) 0.3873(16) 0.1804(4) 0.066(3) Uani 1 1 d . . .
H6 H 0.2948 0.4189 0.1320 0.080 Uiso 1 1 calc R . .
C21 C 0.1457(5) 0.9122(16) 0.4310(4) 0.063(2) Uani 1 1 d . . .
H21 H 0.1337 1.0185 0.3934 0.075 Uiso 1 1 calc R . .
C5 C 0.3357(4) 0.5353(14) 0.2364(4) 0.058(2) Uani 1 1 d . . .
H5 H 0.3031 0.6649 0.2257 0.069 Uiso 1 1 calc R . .
C19 C 0.1380(6) 0.797(2) 0.5454(5) 0.086(3) Uani 1 1 d . . .
H19 H 0.1206 0.8213 0.5845 0.103 Uiso 1 1 calc R . .
C20 C 0.1221(5) 0.9541(16) 0.4898(5) 0.076(3) Uani 1 1 d . . .
H20 H 0.0955 1.0883 0.4920 0.091 Uiso 1 1 calc R . .
C11 C 0.0753(4) 0.7633(15) 0.2262(4) 0.061(2) Uani 1 1 d . . .
H11 H 0.0555 0.6287 0.2376 0.073 Uiso 1 1 calc R . .
C9 C 0.4375(4) 0.2979(14) 0.3223(4) 0.058(2) Uani 1 1 d . . .
H9 H 0.4739 0.2671 0.3704 0.070 Uiso 1 1 calc R . .
C12 C 0.0233(5) 0.8929(18) 0.1693(4) 0.072(3) Uani 1 1 d . . .
H12 H -0.0317 0.8490 0.1431 0.086 Uiso 1 1 calc R . .
C14 C 0.1348(6) 1.1565(14) 0.1893(5) 0.070(3) Uani 1 1 d . . .
H14 H 0.1544 1.2896 0.1767 0.084 Uiso 1 1 calc R . .
C7 C 0.3775(5) 0.1939(16) 0.1949(5) 0.065(2) Uani 1 1 d . . .
H7 H 0.3717 0.0935 0.1567 0.078 Uiso 1 1 calc R . .
C13 C 0.0539(6) 1.0897(19) 0.1515(4) 0.077(3) Uani 1 1 d . . .
H13 H 0.0189 1.1789 0.1131 0.092 Uiso 1 1 calc R . .
C8 C 0.4327(5) 0.1475(14) 0.2650(5) 0.068(2) Uani 1 1 d . . .
H8 H 0.4662 0.0198 0.2746 0.081 Uiso 1 1 calc R . .
C18 C 0.1802(7) 0.603(2) 0.5419(5) 0.098(3) Uani 1 1 d . . .
H18 H 0.1935 0.4981 0.5799 0.118 Uiso 1 1 calc R . .
C17 C 0.2022(5) 0.5665(15) 0.4838(5) 0.077(3) Uani 1 1 d . . .
H17 H 0.2293 0.4326 0.4822 0.092 Uiso 1 1 calc R . .

loop_
_atom_site_aniso_label
_atom_site_aniso_U_11
_atom_site_aniso_U_22
_atom_site_aniso_U_33
_atom_site_aniso_U_23
_atom_site_aniso_U_13
_atom_site_aniso_U_12
S1 0.0399(11) 0.086(2) 0.0620(12) -0.0182(12) 0.0182(9) 0.0000(12)
Si1 0.0440(13) 0.0567(19) 0.0469(12) -0.0053(11) 0.0173(10) -0.0036(12)
S2 0.0409(11) 0.090(2) 0.0657(13) -0.0310(12) 0.0185(10) -0.0063(12)
C15 0.052(5) 0.054(6) 0.056(5) 0.001(4) 0.015(4) 0.008(5)
C3 0.044(4) 0.046(6) 0.036(4) -0.001(4) 0.008(4) 0.001(4)
C1 0.034(5) 0.076(7) 0.048(5) -0.010(4) 0.017(4) -0.005(4)
C4 0.046(5) 0.043(6) 0.049(5) -0.003(4) 0.024(4) 0.003(4)
C16 0.036(4) 0.053(6) 0.047(4) -0.004(4) 0.015(3) -0.013(4)
C2 0.046(5) 0.049(6) 0.041(4) -0.011(4) 0.010(3) 0.001(4)
C10 0.048(5) 0.053(6) 0.037(4) -0.006(4) 0.011(4) 0.006(4)
C6 0.059(6) 0.086(8) 0.053(5) -0.016(5) 0.020(4) 0.000(6)
C21 0.055(5) 0.079(8) 0.053(5) -0.001(5) 0.019(4) -0.007(5)
C5 0.052(5) 0.068(7) 0.050(5) -0.004(5) 0.017(4) 0.013(5)
C19 0.083(7) 0.131(11) 0.055(6) -0.013(7) 0.039(5) -0.038(8)
C20 0.084(7) 0.080(8) 0.075(6) -0.027(6) 0.043(5) -0.011(6)
C11 0.042(4) 0.090(7) 0.048(4) -0.004(5) 0.014(4) -0.011(5)
C9 0.058(5) 0.059(7) 0.062(5) 0.017(5) 0.027(4) 0.010(5)
C12 0.053(6) 0.098(9) 0.057(5) -0.012(6) 0.012(5) 0.003(6)
C14 0.083(7) 0.058(7) 0.071(5) -0.005(5) 0.031(5) 0.006(6)
C7 0.065(6) 0.069(8) 0.074(6) -0.026(5) 0.043(5) -0.016(5)
C13 0.070(7) 0.086(9) 0.059(6) 0.011(6) 0.006(5) 0.038(6)
C8 0.073(6) 0.055(7) 0.090(6) -0.010(6) 0.047(5) 0.001(5)
C18 0.119(9) 0.103(11) 0.081(7) 0.019(7) 0.047(7) -0.003(8)
C17 0.094(7) 0.076(7) 0.071(6) 0.025(6) 0.043(5) 0.012(6)

loop_
_atom_type_symbol
_atom_type_description
_atom_type_scat_dispersion_real
_atom_type_scat_dispersion_imag
_atom_type_scat_source
C C 0.0033 0.0016 'International Tables Vol C Tables 4.2.6.8 and 6.1.1.4'
H H 0.0000 0.0000 'International Tables Vol C Tables 4.2.6.8 and 6.1.1.4'
S S 0.1246 0.1234 'International Tables Vol C Tables 4.2.6.8 and 6.1.1.4'
Si Si 0.0817 0.0704 'International Tables Vol C Tables 4.2.6.8 and 6.1.1.4'

loop_
_geom_angle_atom_site_label_1
_geom_angle_atom_site_label_2
_geom_angle_atom_site_label_3
_geom_angle
_geom_angle_site_symmetry_1
_geom_angle_site_symmetry_3
_geom_angle_publ_flag
C1 S1 C3 96.1(3) . . ?
C10 Si1 C16 108.6(3) . . ?
C10 Si1 C2 112.8(4) . . ?
C16 Si1 C2 105.3(3) . . ?
C10 Si1 H1 113.6(17) . . ?
C16 Si1 H1 105.1(19) . . ?
C2 Si1 H1 110.7(19) . . ?
C2 S2 C1 96.1(3) . . ?
C14 C15 C10 121.6(7) . . ?
C14 C15 H15 119.2 . . ?
C10 C15 H15 119.2 . . ?
C2 C3 C4 127.9(6) . . ?
C2 C3 S1 116.6(5) . . ?
C4 C3 S1 115.5(5) . . ?
C1 C1 S1 124.5(7) 3_676 . ?
C1 C1 S2 121.7(7) 3_676 . ?
S1 C1 S2 113.8(3) . . ?
C5 C4 C9 118.4(7) . . ?
C5 C4 C3 121.1(7) . . ?
C9 C4 C3 120.4(6) . . ?
C17 C16 C21 116.1(8) . . ?
C17 C16 Si1 121.1(7) . . ?
C21 C16 Si1 122.7(6) . . ?
C3 C2 S2 116.9(5) . . ?
C3 C2 Si1 127.0(5) . . ?
S2 C2 Si1 115.5(4) . . ?
C15 C10 C11 117.1(7) . . ?
C15 C10 Si1 123.0(6) . . ?
C11 C10 Si1 119.9(7) . . ?
C7 C6 C5 120.9(7) . . ?
C7 C6 H6 119.5 . . ?
C5 C6 H6 119.5 . . ?
C20 C21 C16 121.8(8) . . ?
C20 C21 H21 119.1 . . ?
C16 C21 H21 119.1 . . ?
C4 C5 C6 120.2(8) . . ?
C4 C5 H5 119.9 . . ?
C6 C5 H5 119.9 . . ?
C20 C19 C18 118.6(9) . . ?
C20 C19 H19 120.7 . . ?
C18 C19 H19 120.7 . . ?
C19 C20 C21 119.9(9) . . ?
C19 C20 H20 120.0 . . ?
C21 C20 H20 120.0 . . ?
C12 C11 C10 121.6(8) . . ?
C12 C11 H11 119.2 . . ?
C10 C11 H11 119.2 . . ?
C4 C9 C8 121.4(7) . . ?
C4 C9 H9 119.3 . . ?
C8 C9 H9 119.3 . . ?
C11 C12 C13 118.8(8) . . ?
C11 C12 H12 120.6 . . ?
C13 C12 H12 120.6 . . ?
C15 C14 C13 119.5(9) . . ?
C15 C14 H14 120.3 . . ?
C13 C14 H14 120.3 . . ?
C8 C7 C6 120.7(7) . . ?
C8 C7 H7 119.6 . . ?
C6 C7 H7 119.6 . . ?
C14 C13 C12 121.4(8) . . ?
C14 C13 H13 119.3 . . ?
C12 C13 H13 119.3 . . ?
C7 C8 C9 118.3(8) . . ?
C7 C8 H8 120.9 . . ?
C9 C8 H8 120.9 . . ?
C17 C18 C19 120.2(10) . . ?
C17 C18 H18 119.9 . . ?
C19 C18 H18 119.9 . . ?
C18 C17 C16 123.2(9) . . ?
C18 C17 H17 118.4 . . ?
C16 C17 H17 118.4 . . ?

loop_
_geom_bond_atom_site_label_1
_geom_bond_atom_site_label_2
_geom_bond_distance
_geom_bond_site_symmetry_2
_geom_bond_publ_flag
S1 C1 1.743(7) . ?
S1 C3 1.766(7) . ?
Si1 C10 1.854(7) . ?
Si1 C16 1.860(7) . ?
Si1 C2 1.873(7) . ?
Si1 H1 1.40(5) . ?
S2 C2 1.747(7) . ?
S2 C1 1.767(6) . ?
C15 C14 1.364(9) . ?
C15 C10 1.400(10) . ?
C15 H15 0.9300 . ?
C3 C2 1.360(9) . ?
C3 C4 1.467(9) . ?
C1 C1 1.324(12) 3_676 ?
C4 C5 1.379(8) . ?
C4 C9 1.391(9) . ?
C16 C17 1.378(9) . ?
C16 C21 1.379(10) . ?
C10 C11 1.403(8) . ?
C6 C7 1.374(10) . ?
C6 C5 1.379(10) . ?
C6 H6 0.9300 . ?
C21 C20 1.376(11) . ?
C21 H21 0.9300 . ?
C5 H5 0.9300 . ?
C19 C20 1.376(12) . ?
C19 C18 1.378(12) . ?
C19 H19 0.9300 . ?
C20 H20 0.9300 . ?
C11 C12 1.371(10) . ?
C11 H11 0.9300 . ?
C9 C8 1.407(10) . ?
C9 H9 0.9300 . ?
C12 C13 1.381(11) . ?
C12 H12 0.9300 . ?
C14 C13 1.371(11) . ?
C14 H14 0.9300 . ?
C7 C8 1.366(9) . ?
C7 H7 0.9300 . ?
C13 H13 0.9300 . ?
C8 H8 0.9300 . ?
C18 C17 1.341(12) . ?
C18 H18 0.9300 . ?
C17 H17 0.9300 . ?
